data_1518883
loop_
_publ_author_name
'Samuel, Prinson P.'
'Neufeld, Roman'
'Chandra Mondal, Kartik'
'Roesky, Herbert W.'
'Herbst-Irmer, Regine'
'Stalke, Dietmar'
'Demeshko, Serhiy'
'Meyer, Franc'
'Rojisha, Vallyanga Chalil'
'De, Susmita'
'Parameswaran, Pattiyil'
'St\"uckl, A. Claudia'
'Kaim, Wolfgang'
'Christian, Jonathan H.'
'Bindra, Jasleen K.'
'Dalal, Naresh S.'

_publ_section_title
;
 Cr(i)Cl as well as Cr+are stabilised between two cyclic alkyl amino
 carbenes
;
_journal_issue 5
_journal_name_full 'Chem. Sci.'
_journal_page_first 3148
_journal_paper_doi 10.1039/C5SC00646E
_journal_volume 6
_journal_year 2015
_chemical_formula_moiety 'C40 H62 Cl2 Cr N2'
_chemical_formula_sum 'C40 H62 Cl2 Cr N2'
_chemical_formula_weight 693.81
_chemical_name_systematic
;
 ?
;
_space_group_crystal_system monoclinic
_space_group_IT_number 15
_space_group_name_Hall '-C 2yc'
_space_group_name_H-M_alt 'C 1 2/c 1'
_symmetry_space_group_name_Hall '-C 2yc'
_symmetry_space_group_name_H-M 'C 1 2/c 1'
_atom_sites_solution_hydrogens geom
_audit_creation_method SHELXL-2014
_audit_update_record
;
2014-11-17 deposited with the CCDC.
2015-03-20 downloaded from the CCDC.
;
_cell_angle_alpha 90
_cell_angle_beta 108.91(2)
_cell_angle_gamma 90
_cell_formula_units_Z 4
_cell_length_a 16.958(3)
_cell_length_b 10.973(2)
_cell_length_c 22.073(5)
_cell_measurement_reflns_used 9897
_cell_measurement_temperature 100(2)
_cell_measurement_theta_max 26.350
_cell_measurement_theta_min 2.250
_cell_volume 3885.7(14)
_computing_cell_refinement 'SAINT V8.27B'
_computing_data_collection 'APEX2 v2012.2-0'
_computing_data_reduction 'SAINT V8.27B'
_computing_molecular_graphics 'XSHELL in SHELXTL-97'
_computing_publication_material 'SHELXP in SHELXTL-97'
_computing_structure_refinement 'SHELXL-2014 (Sheldrick, 2014)'
_computing_structure_solution 'SHELXS-2012 (Sheldrick, 2012)'
_diffrn_ambient_temperature 100(2)
_diffrn_measured_fraction_theta_full 1.000
_diffrn_measured_fraction_theta_max 0.999
_diffrn_measurement_device_type 'Bruker Smart Apex II Quazar'
_diffrn_measurement_method 'omega scans'
_diffrn_radiation_type MoK\a
_diffrn_radiation_wavelength 0.71073
_diffrn_reflns_av_R_equivalents 0.0309
_diffrn_reflns_av_unetI/netI 0.0167
_diffrn_reflns_Laue_measured_fraction_full 1.000
_diffrn_reflns_Laue_measured_fraction_max 0.999
_diffrn_reflns_limit_h_max 21
_diffrn_reflns_limit_h_min -21
_diffrn_reflns_limit_k_max 13
_diffrn_reflns_limit_k_min -13
_diffrn_reflns_limit_l_max 27
_diffrn_reflns_limit_l_min -27
_diffrn_reflns_number 36281
_diffrn_reflns_point_group_measured_fraction_full 1.000
_diffrn_reflns_point_group_measured_fraction_max 0.999
_diffrn_reflns_theta_full 25.242
_diffrn_reflns_theta_max 26.376
_diffrn_reflns_theta_min 1.950
_diffrn_source 'INCOATEC Mo Microsource'
_exptl_absorpt_coefficient_mu 0.461
_exptl_absorpt_correction_T_max 0.7454
_exptl_absorpt_correction_T_min 0.7277
_exptl_absorpt_correction_type multi-scan
_exptl_absorpt_process_details SADABS-2014/3
_exptl_crystal_colour pink
_exptl_crystal_density_diffrn 1.186
_exptl_crystal_description bloc
_exptl_crystal_F_000 1496
_exptl_crystal_size_max 0.20
_exptl_crystal_size_mid 0.14
_exptl_crystal_size_min 0.10
_refine_diff_density_max 0.301
_refine_diff_density_min -0.351
_refine_diff_density_rms 0.041
_refine_ls_extinction_method none
_refine_ls_goodness_of_fit_ref 1.058
_refine_ls_hydrogen_treatment constr
_refine_ls_matrix_type full
_refine_ls_number_parameters 268
_refine_ls_number_reflns 3982
_refine_ls_number_restraints 233
_refine_ls_restrained_S_all 1.040
_refine_ls_R_factor_all 0.0330
_refine_ls_R_factor_gt 0.0277
_refine_ls_shift/su_max 0.000
_refine_ls_shift/su_mean 0.000
_refine_ls_structure_factor_coef Fsqd
_refine_ls_weighting_details 'w=1/[\s^2^(Fo^2^)+(0.0309P)^2^+4.0638P] where P=(Fo^2^+2Fc^2^)/3'
_refine_ls_weighting_scheme calc
_refine_ls_wR_factor_gt 0.0697
_refine_ls_wR_factor_ref 0.0727
_reflns_Friedel_coverage 0.000
_reflns_number_gt 3517
_reflns_number_total 3982
_reflns_threshold_expression 'I > 2\s(I)'
_cod_data_source_file c5sc00646e2.cif
_cod_data_source_block CAAC-CrCl2_1
_cod_depositor_comments 'Adding full bibliography for 1518882--1518884.cif.'
_cod_database_code 1518883
_shelx_space_group_comment
;
The symmetry employed for this shelxl refinement is uniquely defined
by the following loop, which should always be used as a source of
symmetry information in preference to the above space-group names.
They are only intended as comments.
;
_shelxl_version_number 2014-3

loop_
_space_group_symop_operation_xyz
'x, y, z'
'-x, y, -z+1/2'
'x+1/2, y+1/2, z'
'-x+1/2, y+1/2, -z+1/2'
'-x, -y, -z'
'x, -y, z-1/2'
'-x+1/2, -y+1/2, -z'
'x+1/2, -y+1/2, z-1/2'

loop_
_atom_site_label
_atom_site_type_symbol
_atom_site_fract_x
_atom_site_fract_y
_atom_site_fract_z
_atom_site_U_iso_or_equiv
_atom_site_adp_type
_atom_site_occupancy
_atom_site_site_symmetry_order
_atom_site_calc_flag
_atom_site_refinement_flags_posn
_atom_site_refinement_flags_adp
_atom_site_refinement_flags_occupancy
_atom_site_disorder_assembly
_atom_site_disorder_group
Cr1 Cr 0.0000 0.44981(3) 0.2500 0.01432(9) Uani 1 2 d S T P A .
Cl1 Cl 0.09611(2) 0.42570(3) 0.19513(2) 0.02078(9) Uani 1 1 d . . . . .
N1 N 0.12570(6) 0.52703(10) 0.38756(5) 0.0145(2) Uani 1 1 d D . . . .
C1 C 0.09326(7) 0.44219(12) 0.34496(6) 0.0150(3) Uani 1 1 d D . . . .
C2 C 0.1174(4) 0.3173(4) 0.3770(3) 0.0175(5) Uani 0.693(5) 1 d D U P A 1
C4 C 0.1585(3) 0.4805(5) 0.4574(2) 0.0186(4) Uani 0.693(5) 1 d D U P A 1
C3 C 0.13340(18) 0.34505(19) 0.44813(10) 0.0226(6) Uani 0.693(5) 1 d D U P A 1
H3A H 0.1787 0.2929 0.4753 0.027 Uiso 0.693(5) 1 calc R U P A 1
H3B H 0.0824 0.3302 0.4596 0.027 Uiso 0.693(5) 1 calc R U P A 1
C5 C 0.05339(17) 0.2142(3) 0.35262(17) 0.0257(6) Uani 0.693(5) 1 d D U P A 1
H5A H 0.0441 0.2004 0.3070 0.038 Uiso 0.693(5) 1 calc R U P A 1
H5B H 0.0007 0.2372 0.3588 0.038 Uiso 0.693(5) 1 calc R U P A 1
H5C H 0.0746 0.1393 0.3765 0.038 Uiso 0.693(5) 1 calc R U P A 1
C6 C 0.1976(2) 0.2781(4) 0.36282(19) 0.0224(8) Uani 0.693(5) 1 d D U P A 1
H6A H 0.1872 0.2792 0.3165 0.034 Uiso 0.693(5) 1 calc R U P A 1
H6B H 0.2133 0.1955 0.3792 0.034 Uiso 0.693(5) 1 calc R U P A 1
H6C H 0.2429 0.3347 0.3838 0.034 Uiso 0.693(5) 1 calc R U P A 1
C7 C 0.25181(14) 0.5008(3) 0.48999(11) 0.0254(6) Uani 0.693(5) 1 d D U P A 1
H7A H 0.2678 0.4723 0.5344 0.038 Uiso 0.693(5) 1 calc R U P A 1
H7B H 0.2645 0.5878 0.4894 0.038 Uiso 0.693(5) 1 calc R U P A 1
H7C H 0.2830 0.4551 0.4671 0.038 Uiso 0.693(5) 1 calc R U P A 1
C8 C 0.1124(2) 0.5465(3) 0.49704(17) 0.0258(7) Uani 0.693(5) 1 d D U P A 1
H8A H 0.1289 0.5115 0.5402 0.039 Uiso 0.693(5) 1 calc R U P A 1
H8B H 0.0521 0.5368 0.4765 0.039 Uiso 0.693(5) 1 calc R U P A 1
H8C H 0.1267 0.6333 0.4998 0.039 Uiso 0.693(5) 1 calc R U P A 1
C2' C 0.1260(8) 0.3214(10) 0.3806(6) 0.0175(5) Uani 0.307(5) 1 d D U P A 2
C4' C 0.1616(8) 0.4910(11) 0.4583(5) 0.0186(4) Uani 0.307(5) 1 d D U P A 2
C3' C 0.1819(4) 0.3596(4) 0.4477(2) 0.0185(12) Uani 0.307(5) 1 d D U P A 2
H3'A H 0.1714 0.3064 0.4805 0.022 Uiso 0.307(5) 1 calc R U P A 2
H3'B H 0.2413 0.3520 0.4511 0.022 Uiso 0.307(5) 1 calc R U P A 2
C5' C 0.0569(4) 0.2342(6) 0.3826(4) 0.0235(14) Uani 0.307(5) 1 d D U P A 2
H5'A H 0.0199 0.2187 0.3389 0.035 Uiso 0.307(5) 1 calc R U P A 2
H5'B H 0.0248 0.2707 0.4078 0.035 Uiso 0.307(5) 1 calc R U P A 2
H5'C H 0.0815 0.1573 0.4024 0.035 Uiso 0.307(5) 1 calc R U P A 2
C6' C 0.1769(5) 0.2624(9) 0.3420(4) 0.0226(17) Uani 0.307(5) 1 d D U P A 2
H6'A H 0.1393 0.2382 0.2997 0.034 Uiso 0.307(5) 1 calc R U P A 2
H6'B H 0.2059 0.1903 0.3648 0.034 Uiso 0.307(5) 1 calc R U P A 2
H6'C H 0.2178 0.3210 0.3368 0.034 Uiso 0.307(5) 1 calc R U P A 2
C7' C 0.2366(4) 0.5656(6) 0.4976(2) 0.0244(13) Uani 0.307(5) 1 d D U P A 2
H7'A H 0.2542 0.5383 0.5422 0.037 Uiso 0.307(5) 1 calc R U P A 2
H7'B H 0.2213 0.6520 0.4955 0.037 Uiso 0.307(5) 1 calc R U P A 2
H7'C H 0.2825 0.5546 0.4802 0.037 Uiso 0.307(5) 1 calc R U P A 2
C8' C 0.0913(5) 0.5031(7) 0.4869(4) 0.0243(15) Uani 0.307(5) 1 d D U P A 2
H8'A H 0.1085 0.4664 0.5297 0.036 Uiso 0.307(5) 1 calc R U P A 2
H8'B H 0.0415 0.4611 0.4593 0.036 Uiso 0.307(5) 1 calc R U P A 2
H8'C H 0.0785 0.5895 0.4900 0.036 Uiso 0.307(5) 1 calc R U P A 2
C9 C 0.13289(8) 0.65527(12) 0.37092(6) 0.0152(3) Uani 1 1 d . . . . .
C10 C 0.20672(8) 0.69035(12) 0.35857(6) 0.0171(3) Uani 1 1 d . . . . .
C11 C 0.21473(9) 0.81199(13) 0.34293(7) 0.0210(3) Uani 1 1 d . . . . .
H11 H 0.2637 0.8373 0.3344 0.025 Uiso 1 1 calc R U . . .
C12 C 0.15291(9) 0.89649(13) 0.33962(7) 0.0235(3) Uani 1 1 d . . . . .
H12 H 0.1596 0.9789 0.3291 0.028 Uiso 1 1 calc R U . . .
C13 C 0.08127(9) 0.86039(13) 0.35170(7) 0.0220(3) Uani 1 1 d . . . . .
H13 H 0.0393 0.9192 0.3495 0.026 Uiso 1 1 calc R U . . .
C14 C 0.06887(8) 0.73975(12) 0.36706(6) 0.0172(3) Uani 1 1 d . . . . .
C15 C 0.27750(8) 0.60378(12) 0.35970(7) 0.0187(3) Uani 1 1 d . . . . .
H15 H 0.2651 0.5223 0.3749 0.022 Uiso 1 1 calc R U . . .
C16 C 0.28487(9) 0.58793(14) 0.29248(7) 0.0245(3) Uani 1 1 d . . . . .
H16A H 0.3303 0.5311 0.2946 0.037 Uiso 1 1 calc R U . . .
H16B H 0.2966 0.6670 0.2766 0.037 Uiso 1 1 calc R U . . .
H16C H 0.2324 0.5556 0.2634 0.037 Uiso 1 1 calc R U . . .
C17 C 0.36143(9) 0.64852(15) 0.40590(8) 0.0275(3) Uani 1 1 d . . . . .
H17A H 0.4046 0.5876 0.4084 0.041 Uiso 1 1 calc R U . . .
H17B H 0.3566 0.6608 0.4485 0.041 Uiso 1 1 calc R U . . .
H17C H 0.3765 0.7257 0.3902 0.041 Uiso 1 1 calc R U . . .
C18 C -0.01524(8) 0.70814(12) 0.37417(7) 0.0186(3) Uani 1 1 d . . . . .
H18 H -0.0161 0.6189 0.3832 0.022 Uiso 1 1 calc R U . . .
C19 C -0.03119(9) 0.77891(14) 0.42944(7) 0.0252(3) Uani 1 1 d . . . . .
H19A H 0.0123 0.7589 0.4698 0.038 Uiso 1 1 calc R U . . .
H19B H -0.0858 0.7562 0.4323 0.038 Uiso 1 1 calc R U . . .
H19C H -0.0302 0.8666 0.4214 0.038 Uiso 1 1 calc R U . . .
C20 C -0.08552(9) 0.73618(14) 0.31162(7) 0.0242(3) Uani 1 1 d . . . . .
H20A H -0.1387 0.7077 0.3150 0.036 Uiso 1 1 calc R U . . .
H20B H -0.0744 0.6945 0.2760 0.036 Uiso 1 1 calc R U . . .
H20C H -0.0884 0.8243 0.3040 0.036 Uiso 1 1 calc R U . . .

loop_
_atom_site_aniso_label
_atom_site_aniso_U_11
_atom_site_aniso_U_22
_atom_site_aniso_U_33
_atom_site_aniso_U_23
_atom_site_aniso_U_13
_atom_site_aniso_U_12
Cr1 0.01258(14) 0.01341(15) 0.01584(16) 0.000 0.00302(11) 0.000
Cl1 0.01779(16) 0.02237(17) 0.02355(18) -0.00174(13) 0.00860(13) 0.00059(12)
N1 0.0138(5) 0.0157(5) 0.0141(6) 0.0011(4) 0.0045(4) 0.0008(4)
C1 0.0108(6) 0.0157(6) 0.0203(7) 0.0016(5) 0.0077(5) 0.0002(5)
C2 0.0171(13) 0.0139(7) 0.0201(9) 0.0019(6) 0.0042(9) 0.0014(7)
C4 0.0209(8) 0.0198(11) 0.0141(7) 0.0028(7) 0.0045(6) 0.0011(7)
C3 0.0254(14) 0.0175(10) 0.0246(11) 0.0061(8) 0.0079(9) 0.0006(9)
C5 0.0243(12) 0.0144(12) 0.0357(18) 0.0013(13) 0.0062(13) -0.0026(9)
C6 0.0207(16) 0.0182(15) 0.027(2) 0.0001(14) 0.0058(15) 0.0044(12)
C7 0.0228(11) 0.0323(17) 0.0169(12) 0.0026(11) 0.0007(9) -0.0007(10)
C8 0.0318(17) 0.0290(19) 0.0179(14) 0.0025(13) 0.0096(13) 0.0041(12)
C2' 0.0171(13) 0.0139(7) 0.0201(9) 0.0019(6) 0.0042(9) 0.0014(7)
C4' 0.0209(8) 0.0198(11) 0.0141(7) 0.0028(7) 0.0045(6) 0.0011(7)
C3' 0.019(3) 0.016(2) 0.019(2) 0.0037(16) 0.0043(18) -0.0010(18)
C5' 0.022(2) 0.015(3) 0.026(4) 0.004(3) -0.001(3) 0.0008(19)
C6' 0.026(4) 0.017(3) 0.024(4) 0.003(3) 0.006(3) 0.005(3)
C7' 0.029(3) 0.025(3) 0.016(2) 0.000(2) 0.002(2) -0.005(2)
C8' 0.029(3) 0.027(4) 0.019(3) 0.004(3) 0.010(3) 0.004(2)
C9 0.0182(6) 0.0138(6) 0.0126(6) -0.0013(5) 0.0035(5) -0.0018(5)
C10 0.0176(6) 0.0180(7) 0.0152(6) -0.0026(5) 0.0047(5) -0.0023(5)
C11 0.0216(7) 0.0190(7) 0.0240(7) -0.0028(6) 0.0098(6) -0.0057(5)
C12 0.0301(7) 0.0128(6) 0.0295(8) -0.0017(6) 0.0124(6) -0.0034(6)
C13 0.0250(7) 0.0152(7) 0.0266(8) -0.0030(6) 0.0096(6) 0.0021(5)
C14 0.0189(6) 0.0178(7) 0.0149(7) -0.0028(5) 0.0053(5) -0.0013(5)
C15 0.0154(6) 0.0182(7) 0.0223(7) 0.0009(5) 0.0060(5) -0.0017(5)
C16 0.0221(7) 0.0270(8) 0.0262(8) -0.0023(6) 0.0104(6) 0.0015(6)
C17 0.0184(7) 0.0315(8) 0.0310(8) 0.0001(7) 0.0058(6) -0.0033(6)
C18 0.0182(6) 0.0176(7) 0.0210(7) 0.0002(5) 0.0077(5) 0.0018(5)
C19 0.0247(7) 0.0271(8) 0.0268(8) -0.0016(6) 0.0125(6) 0.0038(6)
C20 0.0207(7) 0.0226(7) 0.0264(8) 0.0013(6) 0.0037(6) 0.0025(6)

loop_
_atom_type_symbol
_atom_type_description
_atom_type_scat_dispersion_real
_atom_type_scat_dispersion_imag
_atom_type_scat_source
C C 0.0033 0.0016 'International Tables Vol C Tables 4.2.6.8 and 6.1.1.4'
H H 0.0000 0.0000 'International Tables Vol C Tables 4.2.6.8 and 6.1.1.4'
N N 0.0061 0.0033 'International Tables Vol C Tables 4.2.6.8 and 6.1.1.4'
Cl Cl 0.1484 0.1585 'International Tables Vol C Tables 4.2.6.8 and 6.1.1.4'
Cr Cr 0.3209 0.6236 'International Tables Vol C Tables 4.2.6.8 and 6.1.1.4'

loop_
_geom_angle_atom_site_label_1
_geom_angle_atom_site_label_2
_geom_angle_atom_site_label_3
_geom_angle
_geom_angle_site_symmetry_1
_geom_angle_site_symmetry_3
C1 Cr1 C1 175.61(7) 2 .
C1 Cr1 Cl1 84.72(4) 2 .
C1 Cr1 Cl1 94.78(4) . .
C1 Cr1 Cl1 94.78(4) 2 2
C1 Cr1 Cl1 84.72(4) . 2
Cl1 Cr1 Cl1 167.01(2) . 2
C1 N1 C9 123.39(11) . .
C1 N1 C4' 118.9(5) . .
C9 N1 C4' 117.7(5) . .
C1 N1 C4 114.4(2) . .
C9 N1 C4 122.2(2) . .
N1 C1 C2 108.4(2) . .
N1 C1 C2' 104.2(4) . .
N1 C1 Cr1 131.87(9) . .
C2 C1 Cr1 118.6(2) . .
C2' C1 Cr1 123.3(4) . .
C3 C2 C1 103.1(3) . .
C3 C2 C5 112.0(4) . .
C1 C2 C5 116.2(4) . .
C3 C2 C6 112.7(4) . .
C1 C2 C6 105.9(4) . .
C5 C2 C6 106.9(3) . .
C7 C4 C8 107.8(3) . .
C7 C4 C3 113.7(4) . .
C8 C4 C3 111.2(4) . .
C7 C4 N1 113.9(4) . .
C8 C4 N1 109.2(4) . .
C3 C4 N1 101.0(3) . .
C2 C3 C4 106.1(3) . .
C2 C3 H3A 110.5 . .
C4 C3 H3A 110.5 . .
C2 C3 H3B 110.5 . .
C4 C3 H3B 110.5 . .
H3A C3 H3B 108.7 . .
C2 C5 H5A 109.5 . .
C2 C5 H5B 109.5 . .
H5A C5 H5B 109.5 . .
C2 C5 H5C 109.5 . .
H5A C5 H5C 109.5 . .
H5B C5 H5C 109.5 . .
C2 C6 H6A 109.5 . .
C2 C6 H6B 109.5 . .
H6A C6 H6B 109.5 . .
C2 C6 H6C 109.5 . .
H6A C6 H6C 109.5 . .
H6B C6 H6C 109.5 . .
C4 C7 H7A 109.5 . .
C4 C7 H7B 109.5 . .
H7A C7 H7B 109.5 . .
C4 C7 H7C 109.5 . .
H7A C7 H7C 109.5 . .
H7B C7 H7C 109.5 . .
C4 C8 H8A 109.5 . .
C4 C8 H8B 109.5 . .
H8A C8 H8B 109.5 . .
C4 C8 H8C 109.5 . .
H8A C8 H8C 109.5 . .
H8B C8 H8C 109.5 . .
C5' C2' C3' 112.5(8) . .
C5' C2' C6' 109.1(8) . .
C3' C2' C6' 111.6(9) . .
C5' C2' C1 113.5(9) . .
C3' C2' C1 105.3(7) . .
C6' C2' C1 104.6(8) . .
C3' C4' C7' 114.1(9) . .
C3' C4' C8' 113.1(9) . .
C7' C4' C8' 109.8(8) . .
C3' C4' N1 97.1(6) . .
C7' C4' N1 115.1(8) . .
C8' C4' N1 107.0(8) . .
C4' C3' C2' 107.9(7) . .
C4' C3' H3'A 110.1 . .
C2' C3' H3'A 110.1 . .
C4' C3' H3'B 110.1 . .
C2' C3' H3'B 110.1 . .
H3'A C3' H3'B 108.4 . .
C2' C5' H5'A 109.5 . .
C2' C5' H5'B 109.5 . .
H5'A C5' H5'B 109.5 . .
C2' C5' H5'C 109.5 . .
H5'A C5' H5'C 109.5 . .
H5'B C5' H5'C 109.5 . .
C2' C6' H6'A 109.5 . .
C2' C6' H6'B 109.5 . .
H6'A C6' H6'B 109.5 . .
C2' C6' H6'C 109.5 . .
H6'A C6' H6'C 109.5 . .
H6'B C6' H6'C 109.5 . .
C4' C7' H7'A 109.5 . .
C4' C7' H7'B 109.5 . .
H7'A C7' H7'B 109.5 . .
C4' C7' H7'C 109.5 . .
H7'A C7' H7'C 109.5 . .
H7'B C7' H7'C 109.5 . .
C4' C8' H8'A 109.5 . .
C4' C8' H8'B 109.5 . .
H8'A C8' H8'B 109.5 . .
C4' C8' H8'C 109.5 . .
H8'A C8' H8'C 109.5 . .
H8'B C8' H8'C 109.5 . .
C14 C9 C10 121.38(12) . .
C14 C9 N1 121.35(11) . .
C10 C9 N1 117.26(11) . .
C11 C10 C9 118.02(12) . .
C11 C10 C15 117.42(12) . .
C9 C10 C15 124.55(12) . .
C12 C11 C10 121.39(13) . .
C12 C11 H11 119.3 . .
C10 C11 H11 119.3 . .
C13 C12 C11 119.72(13) . .
C13 C12 H12 120.1 . .
C11 C12 H12 120.1 . .
C12 C13 C14 121.86(13) . .
C12 C13 H13 119.1 . .
C14 C13 H13 119.1 . .
C13 C14 C9 117.63(12) . .
C13 C14 C18 117.34(12) . .
C9 C14 C18 124.92(12) . .
C10 C15 C17 111.49(12) . .
C10 C15 C16 111.36(11) . .
C17 C15 C16 109.18(11) . .
C10 C15 H15 108.2 . .
C17 C15 H15 108.2 . .
C16 C15 H15 108.2 . .
C15 C16 H16A 109.5 . .
C15 C16 H16B 109.5 . .
H16A C16 H16B 109.5 . .
C15 C16 H16C 109.5 . .
H16A C16 H16C 109.5 . .
H16B C16 H16C 109.5 . .
C15 C17 H17A 109.5 . .
C15 C17 H17B 109.5 . .
H17A C17 H17B 109.5 . .
C15 C17 H17C 109.5 . .
H17A C17 H17C 109.5 . .
H17B C17 H17C 109.5 . .
C14 C18 C20 109.97(11) . .
C14 C18 C19 112.13(11) . .
C20 C18 C19 109.06(11) . .
C14 C18 H18 108.5 . .
C20 C18 H18 108.5 . .
C19 C18 H18 108.5 . .
C18 C19 H19A 109.5 . .
C18 C19 H19B 109.5 . .
H19A C19 H19B 109.5 . .
C18 C19 H19C 109.5 . .
H19A C19 H19C 109.5 . .
H19B C19 H19C 109.5 . .
C18 C20 H20A 109.5 . .
C18 C20 H20B 109.5 . .
H20A C20 H20B 109.5 . .
C18 C20 H20C 109.5 . .
H20A C20 H20C 109.5 . .
H20B C20 H20C 109.5 . .

loop_
_geom_bond_atom_site_label_1
_geom_bond_atom_site_label_2
_geom_bond_distance
_geom_bond_site_symmetry_2
Cr1 C1 2.1800(15) 2
Cr1 C1 2.1801(15) .
Cr1 Cl1 2.3394(5) .
Cr1 Cl1 2.3395(5) 2
N1 C1 1.3109(17) .
N1 C9 1.4693(17) .
N1 C4' 1.532(12) .
N1 C4 1.546(6) .
C1 C2 1.536(5) .
C1 C2' 1.549(12) .
C2 C3 1.534(6) .
C2 C5 1.540(5) .
C2 C6 1.552(6) .
C4 C7 1.527(6) .
C4 C8 1.531(6) .
C4 C3 1.542(5) .
C3 H3A 0.9900 .
C3 H3B 0.9900 .
C5 H5A 0.9800 .
C5 H5B 0.9800 .
C5 H5C 0.9800 .
C6 H6A 0.9800 .
C6 H6B 0.9800 .
C6 H6C 0.9800 .
C7 H7A 0.9800 .
C7 H7B 0.9800 .
C7 H7C 0.9800 .
C8 H8A 0.9800 .
C8 H8B 0.9800 .
C8 H8C 0.9800 .
C2' C5' 1.524(12) .
C2' C3' 1.536(12) .
C2' C6' 1.539(12) .
C4' C3' 1.518(13) .
C4' C7' 1.525(11) .
C4' C8' 1.525(12) .
C3' H3'A 0.9900 .
C3' H3'B 0.9900 .
C5' H5'A 0.9800 .
C5' H5'B 0.9800 .
C5' H5'C 0.9800 .
C6' H6'A 0.9800 .
C6' H6'B 0.9800 .
C6' H6'C 0.9800 .
C7' H7'A 0.9800 .
C7' H7'B 0.9800 .
C7' H7'C 0.9800 .
C8' H8'A 0.9800 .
C8' H8'B 0.9800 .
C8' H8'C 0.9800 .
C9 C14 1.4091(18) .
C9 C10 1.4181(18) .
C10 C11 1.3964(19) .
C10 C15 1.5245(18) .
C11 C12 1.384(2) .
C11 H11 0.9500 .
C12 C13 1.383(2) .
C12 H12 0.9500 .
C13 C14 1.3992(19) .
C13 H13 0.9500 .
C14 C18 1.5246(18) .
C15 C17 1.5381(19) .
C15 C16 1.539(2) .
C15 H15 1.0000 .
C16 H16A 0.9800 .
C16 H16B 0.9800 .
C16 H16C 0.9800 .
C17 H17A 0.9800 .
C17 H17B 0.9800 .
C17 H17C 0.9800 .
C18 C20 1.534(2) .
C18 C19 1.5422(19) .
C18 H18 1.0000 .
C19 H19A 0.9800 .
C19 H19B 0.9800 .
C19 H19C 0.9800 .
C20 H20A 0.9800 .
C20 H20B 0.9800 .
C20 H20C 0.9800 .

loop_
_geom_torsion_atom_site_label_1
_geom_torsion_atom_site_label_2
_geom_torsion_atom_site_label_3
_geom_torsion_atom_site_label_4
_geom_torsion
C9 N1 C1 C2_a 164.8(2)
C4' N1 C1 C2 -12.5(6)
C4 N1 C1 C2 -13.5(3)
C9 N1 C1 C2' 161.1(5)
C4' N1 C1 C2' -16.1(8)
C4 N1 C1 C2' -17.2(6)
C9 N1 C1 Cr1 -27.54(18)
C4' N1 C1 Cr1 155.2(6)
C4 N1 C1 Cr1 154.1(2)
N1 C1 C2 C3 24.6(4)
C2' C1 C2 C3 65(7)
Cr1 C1 C2 C3 -145.0(2)
N1 C1 C2 C5 147.5(3)
C2' C1 C2 C5 -172(7)
Cr1 C1 C2 C5 -22.1(5)
N1 C1 C2 C6 -94.0(3)
C2' C1 C2 C6 -54(7)
Cr1 C1 C2 C6 96.5(3)
C1 N1 C4 C7 119.0(3)
C9 N1 C4 C7 -59.4(4)
C4' N1 C4 C7 -49(9)
C1 N1 C4 C8 -120.5(3)
C9 N1 C4 C8 61.1(4)
C4' N1 C4 C8 71(9)
C1 N1 C4 C3 -3.3(4)
C9 N1 C4 C3 178.39(19)
C4' N1 C4 C3 -172(9)
C1 C2 C3 C4 -26.0(4)
C5 C2 C3 C4 -151.7(4)
C6 C2 C3 C4 87.8(4)
C7 C4 C3 C2 -103.9(4)
C8 C4 C3 C2 134.2(4)
N1 C4 C3 C2 18.5(4)
N1 C1 C2' C5' 122.2(7)
C2 C1 C2' C5' -18(6)
Cr1 C1 C2' C5' -50.0(10)
N1 C1 C2' C3' -1.2(8)
C2 C1 C2' C3' -142(7)
Cr1 C1 C2' C3' -173.5(4)
N1 C1 C2' C6' -119.0(6)
C2 C1 C2' C6' 101(7)
Cr1 C1 C2' C6' 68.8(9)
C1 N1 C4' C3' 25.9(8)
C9 N1 C4' C3' -151.5(4)
C4 N1 C4' C3' 38(8)
C1 N1 C4' C7' 146.8(6)
C9 N1 C4' C7' -30.6(10)
C4 N1 C4' C7' 159(9)
C1 N1 C4' C8' -91.0(8)
C9 N1 C4' C8' 91.6(7)
C4 N1 C4' C8' -79(9)
C7' C4' C3' C2' -144.8(8)
C8' C4' C3' C2' 88.8(10)
N1 C4' C3' C2' -23.2(9)
C5' C2' C3' C4' -107.2(9)
C6' C2' C3' C4' 129.9(9)
C1 C2' C3' C4' 17.0(10)
C1 N1 C9 C14 90.12(16)
C4' N1 C9 C14 -92.6(6)
C4 N1 C9 C14 -91.7(3)
C1 N1 C9 C10 -89.55(15)
C4' N1 C9 C10 87.7(6)
C4 N1 C9 C10 88.7(3)
C14 C9 C10 C11 0.57(19)
N1 C9 C10 C11 -179.75(12)
C14 C9 C10 C15 -178.00(12)
N1 C9 C10 C15 1.68(19)
C9 C10 C11 C12 0.2(2)
C15 C10 C11 C12 178.84(13)
C10 C11 C12 C13 -0.3(2)
C11 C12 C13 C14 -0.3(2)
C12 C13 C14 C9 1.0(2)
C12 C13 C14 C18 -175.22(13)
C10 C9 C14 C13 -1.13(19)
N1 C9 C14 C13 179.20(12)
C10 C9 C14 C18 174.77(12)
N1 C9 C14 C18 -4.9(2)
C11 C10 C15 C17 56.72(17)
C9 C10 C15 C17 -124.70(14)
C11 C10 C15 C16 -65.49(16)
C9 C10 C15 C16 113.09(15)
C13 C14 C18 C20 58.95(16)
C9 C14 C18 C20 -116.96(14)
C13 C14 C18 C19 -62.57(16)
C9 C14 C18 C19 121.52(14)
